data_2216707
loop_
_publ_author_name
'Mazur, Liliana'
'Pitucha, Monika'
'Rzaczynska, Zofia'

_publ_section_title
;
 4-(2-Carboxyethyl)morpholin-4-ium chloride
;
_journal_coeditor_code OM2177
_journal_issue 12
_journal_name_full 'Acta Crystallographica Section E'
_journal_page_first o4576
_journal_page_last o4576
_journal_paper_doi 10.1107/S1600536807053676
_journal_volume 63
_journal_year 2007
_chemical_formula_iupac 'C7 H14 N O3 + , Cl -'
_chemical_formula_moiety 'C7 H14 N O3 + , Cl -'
_chemical_formula_sum 'C7 H14 Cl N O3'
_chemical_formula_weight 195.64
_chemical_name_systematic
;
4-(2-Carboxyethyl)morpholin-4-ium chloride
;
_space_group_IT_number 14
_symmetry_cell_setting monoclinic
_symmetry_space_group_name_Hall '-P 2yn'
_symmetry_space_group_name_H-M 'P 1 21/n 1'
_atom_sites_solution_hydrogens geom
_atom_sites_solution_primary direct
_atom_sites_solution_secondary difmap
_audit_creation_method SHELXL97
_cell_angle_alpha 90.00
_cell_angle_beta 97.72(3)
_cell_angle_gamma 90.00
_cell_formula_units_Z 4
_cell_length_a 6.024(2)
_cell_length_b 11.593(3)
_cell_length_c 14.095(6)
_cell_measurement_reflns_used 62
_cell_measurement_temperature 295(2)
_cell_measurement_theta_max 12
_cell_measurement_theta_min 5
_cell_volume 975.4(6)
_computing_cell_refinement 'CrysAlis RED (Oxford Diffraction, 2005)'
_computing_data_collection 'CrysAlis CCD (Oxford Diffraction, 2005)'
_computing_data_reduction 'CrysAlis RED (Oxford Diffraction, 2005)'
_computing_molecular_graphics 'SHELXTL/PC (Sheldrick, 1990)'
_computing_publication_material
;
SHELXL97 (Sheldrick, 1997) and enCIFer (Allen <i>et al.</i>,
2004)
;
_computing_structure_refinement 'SHELXL97 (Sheldrick, 1997)'
_computing_structure_solution 'SHELXS97 (Sheldrick, 1997)'
_diffrn_ambient_temperature 295(2)
_diffrn_measured_fraction_theta_full 0.997
_diffrn_measured_fraction_theta_max 0.997
_diffrn_measurement_device_type 'Oxford Diffraction Xcalibur'
_diffrn_measurement_method \w/2\q
_diffrn_radiation_monochromator graphite
_diffrn_radiation_source 'fine-focus sealed tube'
_diffrn_radiation_type MoK\a
_diffrn_radiation_wavelength 0.71073
_diffrn_reflns_av_R_equivalents 0.0335
_diffrn_reflns_av_sigmaI/netI 0.1109
_diffrn_reflns_limit_h_max 7
_diffrn_reflns_limit_h_min -7
_diffrn_reflns_limit_k_max 15
_diffrn_reflns_limit_k_min 0
_diffrn_reflns_limit_l_max 0
_diffrn_reflns_limit_l_min -18
_diffrn_reflns_number 2326
_diffrn_reflns_theta_full 27.56
_diffrn_reflns_theta_max 27.56
_diffrn_reflns_theta_min 2.28
_diffrn_standards_decay_% 0.03
_diffrn_standards_interval_count 100
_diffrn_standards_number 3
_exptl_absorpt_coefficient_mu 0.363
_exptl_absorpt_correction_type none
_exptl_crystal_colour colourless
_exptl_crystal_density_diffrn 1.332
_exptl_crystal_density_method 'not measured'
_exptl_crystal_description plate
_exptl_crystal_F_000 416
_exptl_crystal_size_max 0.36
_exptl_crystal_size_mid 0.30
_exptl_crystal_size_min 0.10
_refine_diff_density_max 0.305
_refine_diff_density_min -0.256
_refine_ls_extinction_method none
_refine_ls_goodness_of_fit_ref 0.973
_refine_ls_hydrogen_treatment mixed
_refine_ls_matrix_type full
_refine_ls_number_parameters 115
_refine_ls_number_reflns 2244
_refine_ls_number_restraints 0
_refine_ls_restrained_S_all 0.973
_refine_ls_R_factor_all 0.1626
_refine_ls_R_factor_gt 0.0541
_refine_ls_shift/su_max 0.000
_refine_ls_shift/su_mean 0.000
_refine_ls_structure_factor_coef Fsqd
_refine_ls_weighting_details 'calc w = 1/[\s^2^(Fo^2^)+(0.0671P)^2^] where P=(Fo^2^+2Fc^2^)/3'
_refine_ls_weighting_scheme calc
_refine_ls_wR_factor_gt 0.1030
_refine_ls_wR_factor_ref 0.1330
_reflns_number_gt 1033
_reflns_number_total 2244
_reflns_threshold_expression I>2\s(I)
_cod_data_source_file om2177.cif
_cod_data_source_block I
_cod_original_sg_symbol_H-M 'P 21/n'
_cod_database_code 2216707
_cod_database_fobs_code 2216707

loop_
_symmetry_equiv_pos_as_xyz
'x, y, z'
'-x+1/2, y+1/2, -z+1/2'
'-x, -y, -z'
'x-1/2, -y-1/2, z-1/2'

loop_
_atom_site_type_symbol
_atom_site_label
_atom_site_fract_x
_atom_site_fract_y
_atom_site_fract_z
_atom_site_U_iso_or_equiv
_atom_site_adp_type
_atom_site_calc_flag
_atom_site_refinement_flags
_atom_site_occupancy
Cl Cl -0.11080(14) 0.77228(7) 0.73370(6) 0.0430(2) Uani d . 1
O O1 0.3892(5) 0.7281(2) 0.44710(19) 0.0718(8) Uani d . 1
H H1O 0.401(7) 0.713(4) 0.379(3) 0.086 Uiso d . 1
O O2 0.2681(4) 0.5478(2) 0.44468(16) 0.0580(7) Uani d . 1
C C9 0.3233(5) 0.6344(3) 0.4881(2) 0.0415(8) Uani d . 1
C C8 0.3297(6) 0.6491(3) 0.5935(2) 0.0448(8) Uani d . 1
H H8A 0.2363 0.7140 0.6061 0.054 Uiso calc R 1
H H8B 0.4819 0.6656 0.6221 0.054 Uiso calc R 1
C C7 0.2479(6) 0.5419(2) 0.6384(2) 0.0406(7) Uani d . 1
H H7A 0.1101 0.5161 0.6008 0.049 Uiso calc R 1
H H7B 0.3584 0.4812 0.6374 0.049 Uiso calc R 1
N N1 0.2066(4) 0.5621(2) 0.73937(16) 0.0315(5) Uani d . 1
H H1N 0.114(5) 0.624(3) 0.741(2) 0.038 Uiso d . 1
C C2 0.4146(5) 0.5824(3) 0.8066(2) 0.0434(8) Uani d . 1
H H2A 0.4905 0.6504 0.7869 0.052 Uiso calc R 1
H H2B 0.5145 0.5170 0.8052 0.052 Uiso calc R 1
C C3 0.3592(6) 0.5992(3) 0.9067(2) 0.0511(8) Uani d . 1
H H3A 0.4962 0.6115 0.9501 0.061 Uiso calc R 1
H H3B 0.2658 0.6671 0.9086 0.061 Uiso calc R 1
O O4 0.2450(4) 0.5014(2) 0.93676(16) 0.0550(7) Uani d . 1
C C5 0.0404(6) 0.4839(3) 0.8757(2) 0.0459(8) Uani d . 1
H H5A -0.0541 0.5514 0.8779 0.055 Uiso calc R 1
H H5B -0.0376 0.4184 0.8985 0.055 Uiso calc R 1
C C6 0.0796(5) 0.4627(2) 0.7742(2) 0.0397(7) Uani d . 1
H H6A -0.0629 0.4539 0.7338 0.048 Uiso calc R 1
H H6B 0.1644 0.3920 0.7708 0.048 Uiso calc R 1

loop_
_atom_site_aniso_label
_atom_site_aniso_U_11
_atom_site_aniso_U_22
_atom_site_aniso_U_33
_atom_site_aniso_U_12
_atom_site_aniso_U_13
_atom_site_aniso_U_23
Cl 0.0448(4) 0.0416(4) 0.0444(4) -0.0075(4) 0.0131(3) 0.0005(4)
O1 0.124(2) 0.0516(13) 0.0467(14) -0.0211(16) 0.0360(16) -0.0001(13)
O2 0.0743(18) 0.0602(15) 0.0420(13) -0.0196(13) 0.0168(12) -0.0035(11)
C9 0.0377(17) 0.0478(18) 0.0415(19) -0.0011(15) 0.0153(15) 0.0029(15)
C8 0.054(2) 0.0422(16) 0.0411(19) -0.0106(16) 0.0171(16) -0.0017(15)
C7 0.0509(19) 0.0402(16) 0.0341(16) -0.0062(15) 0.0181(15) -0.0051(13)
N1 0.0318(14) 0.0330(12) 0.0311(13) 0.0003(11) 0.0090(11) 0.0004(10)
C2 0.0343(17) 0.0495(18) 0.0464(19) -0.0020(14) 0.0054(14) 0.0033(15)
C3 0.048(2) 0.061(2) 0.0410(19) -0.0043(17) -0.0039(16) 0.0017(17)
O4 0.0500(14) 0.0733(16) 0.0410(14) -0.0037(13) 0.0037(11) 0.0169(11)
C5 0.0445(19) 0.055(2) 0.0409(18) -0.0036(16) 0.0146(16) 0.0072(15)
C6 0.0399(19) 0.0384(16) 0.0430(18) -0.0038(13) 0.0132(15) 0.0038(14)

loop_
_atom_type_symbol
_atom_type_description
_atom_type_scat_dispersion_real
_atom_type_scat_dispersion_imag
_atom_type_scat_source
C C 0.0033 0.0016 'International Tables Vol C Tables 4.2.6.8 and 6.1.1.4'
H H 0.0000 0.0000 'International Tables Vol C Tables 4.2.6.8 and 6.1.1.4'
N N 0.0061 0.0033 'International Tables Vol C Tables 4.2.6.8 and 6.1.1.4'
O O 0.0106 0.0060 'International Tables Vol C Tables 4.2.6.8 and 6.1.1.4'
Cl Cl 0.1484 0.1585 'International Tables Vol C Tables 4.2.6.8 and 6.1.1.4'

loop_
_geom_angle_atom_site_label_1
_geom_angle_atom_site_label_2
_geom_angle_atom_site_label_3
_geom_angle
C9 O1 H1o 111(2)
O2 C9 O1 123.1(3)
O2 C9 C8 124.9(3)
O1 C9 C8 112.0(3)
C9 C8 C7 111.0(3)
C9 C8 H8A 109.4
C7 C8 H8A 109.4
C9 C8 H8B 109.4
C7 C8 H8B 109.4
H8A C8 H8B 108.0
N1 C7 C8 112.1(2)
N1 C7 H7A 109.2
C8 C7 H7A 109.2
N1 C7 H7B 109.2
C8 C7 H7B 109.2
H7A C7 H7B 107.9
C2 N1 C7 113.5(2)
C2 N1 C6 109.7(2)
C7 N1 C6 110.4(2)
C2 N1 H1N 109.0(19)
C7 N1 H1N 108.9(18)
C6 N1 H1N 105.2(19)
N1 C2 C3 110.1(3)
N1 C2 H2A 109.6
C3 C2 H2A 109.6
N1 C2 H2B 109.6
C3 C2 H2B 109.6
H2A C2 H2B 108.1
O4 C3 C2 110.7(3)
O4 C3 H3A 109.5
C2 C3 H3A 109.5
O4 C3 H3B 109.5
C2 C3 H3B 109.5
H3A C3 H3B 108.1
C3 O4 C5 110.4(2)
O4 C5 C6 111.5(3)
O4 C5 H5A 109.3
C6 C5 H5A 109.3
O4 C5 H5B 109.3
C6 C5 H5B 109.3
H5A C5 H5B 108.0
C5 C6 N1 109.7(2)
C5 C6 H6A 109.7
N1 C6 H6A 109.7
C5 C6 H6B 109.7
N1 C6 H6B 109.7
H6A C6 H6B 108.2

loop_
_geom_bond_atom_site_label_1
_geom_bond_atom_site_label_2
_geom_bond_distance
O1 C9 1.316(4)
O1 H1o 0.99(4)
O2 C9 1.200(4)
C9 C8 1.492(4)
C8 C7 1.506(4)
C8 H8A 0.9700
C8 H8B 0.9700
C7 N1 1.496(4)
C7 H7A 0.9700
C7 H7B 0.9700
N1 C2 1.485(4)
N1 C6 1.502(3)
N1 H1N 0.91(3)
C2 C3 1.505(5)
C2 H2A 0.9700
C2 H2B 0.9700
C3 O4 1.420(4)
C3 H3A 0.9700
C3 H3B 0.9700
O4 C5 1.420(4)
C5 C6 1.502(4)
C5 H5A 0.9700
C5 H5B 0.9700
C6 H6A 0.9700
C6 H6B 0.9700

loop_
_geom_hbond_atom_site_label_D
_geom_hbond_atom_site_label_H
_geom_hbond_atom_site_label_A
_geom_hbond_site_symmetry_A
_geom_hbond_distance_DH
_geom_hbond_distance_HA
_geom_hbond_distance_DA
_geom_hbond_angle_DHA
_geom_hbond_publ_flag
N1 H1N Cl 1_555 0.91(3) 2.18(3) 3.092(3) 176(3) yes
O1 H1O Cl 4_675 0.99(4) 2.04(4) 3.008(3) 164(4) yes
C6 H6A O2 3_566 0.97 2.65 3.491(3) 145 yes
C7 H7A O2 3_566 0.97 2.40 3.337(3) 162 yes
C3 H3A O4 3_667 0.97 2.45 3.241(4) 138 yes
C3 H3B O1 4_576 0.97 2.69 3.575(3) 152 yes
C7 H7B O2 3_666 0.97 2.69 3.445(3) 136 yes

loop_
_geom_torsion_atom_site_label_1
_geom_torsion_atom_site_label_2
_geom_torsion_atom_site_label_3
_geom_torsion_atom_site_label_4
_geom_torsion
O2 C9 C8 C7 -2.4(5)
O1 C9 C8 C7 178.5(3)
C9 C8 C7 N1 -168.0(3)
C8 C7 N1 C2 -68.7(3)
C8 C7 N1 C6 167.7(3)
C7 N1 C2 C3 -178.7(3)
C6 N1 C2 C3 -54.8(3)
N1 C2 C3 O4 58.5(3)
C2 C3 O4 C5 -60.9(3)
C3 O4 C5 C6 60.8(3)
O4 C5 C6 N1 -57.3(3)
C2 N1 C6 C5 54.0(3)
C7 N1 C6 C5 179.8(3)

loop_
_cod_related_entry_id
_cod_related_entry_database
_cod_related_entry_code
1 ChemSpider 570020
